data_7202424
loop_
_publ_author_name
'Ruiz, Jos\'e'
'Rodr\'iguez, Venancio'
'Cutillas, Natalia'
'Hoffmann, Anke'
'Chamayou, Anne-Christine'
'Kazmierczak, Karolina'
'Janiak, Christoph'

_publ_section_title
;
 Structure--solid-state CPMAS 13C NMR correlation in palladacycle
 solvates (pseudo-polymorphs) with a transformation from Z&#x2032; = 1
 to Z&#x2032; = 2
;
_journal_issue 12
_journal_name_full CrystEngComm
_journal_page_first 1928
_journal_paper_doi 10.1039/b812012a
_journal_volume 10
_journal_year 2008
_chemical_formula_moiety 'C33 H37 N3 O2 Pd2, 0.5 (C12 H12), 0.5(C6 H6)'
_chemical_formula_sum 'C42 H46 N3 O2 Pd2'
_chemical_formula_weight 837.62
_chemical_name_common
;
Bis((N,N-dimethylbenzylamine-kappaN,kappaC)palladium(ii))(mu-
acetato-kappaO:kappaO') (mu-benzophenone iminato-kappaN:kappaN) .
1.5benzene
;
_chemical_name_systematic
;
Bis{(N,N-dimethylbenzylamine-\kN,\kC)palladium(II)}(\m-acetato-\kO:\kO')
(\m-benzophenone iminato-\kN:\kN) . 1.5benzene
;
_space_group_IT_number 2
_symmetry_cell_setting triclinic
_symmetry_space_group_name_Hall '-P 1'
_symmetry_space_group_name_H-M 'P -1'
_atom_sites_solution_hydrogens geom
_atom_sites_solution_primary direct
_atom_sites_solution_secondary difmap
_audit_creation_method SHELXL-97
_cell_angle_alpha 83.304(3)
_cell_angle_beta 84.253(3)
_cell_angle_gamma 78.682(3)
_cell_formula_units_Z 2
_cell_length_a 9.3712(5)
_cell_length_b 11.2535(7)
_cell_length_c 18.6983(11)
_cell_measurement_reflns_used 9695
_cell_measurement_temperature 203(2)
_cell_measurement_theta_max 31.36
_cell_measurement_theta_min 2.25
_cell_volume 1914.31(19)
_computing_cell_refinement 'SAINT (Bruker, 2006)'
_computing_data_collection 'APEX2 (Bruker, 2006)'
_computing_data_reduction SAINT
_computing_molecular_graphics 'DIAMOND (Crystal Impact, 2006)'
_computing_structure_refinement 'SHELXL-97 (Sheldrick, 1997)'
_computing_structure_solution 'SHELXS-97 (Sheldrick, 1997)'
_diffrn_ambient_temperature 203(2)
_diffrn_measured_fraction_theta_full 0.992
_diffrn_measured_fraction_theta_max 0.992
_diffrn_measurement_device_type 'Bruker APEXII AXS CCD diffractometer'
_diffrn_measurement_method '\w scans'
_diffrn_radiation_monochromator graphite
_diffrn_radiation_source 'fine-focus sealed tube'
_diffrn_radiation_type MoK\a
_diffrn_radiation_wavelength 0.71073
_diffrn_reflns_av_R_equivalents 0.0275
_diffrn_reflns_av_sigmaI/netI 0.0270
_diffrn_reflns_limit_h_max 11
_diffrn_reflns_limit_h_min -10
_diffrn_reflns_limit_k_max 14
_diffrn_reflns_limit_k_min -13
_diffrn_reflns_limit_l_max 23
_diffrn_reflns_limit_l_min -23
_diffrn_reflns_number 30419
_diffrn_reflns_theta_full 26.35
_diffrn_reflns_theta_max 26.35
_diffrn_reflns_theta_min 1.85
_exptl_absorpt_coefficient_mu 0.977
_exptl_absorpt_correction_T_max 0.9500
_exptl_absorpt_correction_T_min 0.8285
_exptl_absorpt_correction_type multi-scan
_exptl_absorpt_process_details '(<i>SADABS</i>; Sheldrick, 1996)'
_exptl_crystal_colour yellow
_exptl_crystal_density_diffrn 1.453
_exptl_crystal_density_method 'not measured'
_exptl_crystal_description isometric
_exptl_crystal_F_000 854
_exptl_crystal_size_max 0.20
_exptl_crystal_size_mid 0.08
_exptl_crystal_size_min 0.05
_refine_diff_density_max 0.360
_refine_diff_density_min -0.408
_refine_diff_density_rms 0.056
_refine_ls_extinction_method none
_refine_ls_goodness_of_fit_ref 1.034
_refine_ls_hydrogen_treatment constr
_refine_ls_matrix_type full
_refine_ls_number_parameters 473
_refine_ls_number_reflns 7746
_refine_ls_number_restraints 0
_refine_ls_restrained_S_all 1.034
_refine_ls_R_factor_all 0.0309
_refine_ls_R_factor_gt 0.0231
_refine_ls_shift/su_max 0.002
_refine_ls_shift/su_mean 0.000
_refine_ls_structure_factor_coef Fsqd
_refine_ls_weighting_details 'calc w=1/[\s^2^(Fo^2^)+(0.0223P)^2^+0.8440P] where P=(Fo^2^+2Fc^2^)/3'
_refine_ls_weighting_scheme calc
_refine_ls_wR_factor_gt 0.0519
_refine_ls_wR_factor_ref 0.0548
_reflns_number_gt 6641
_reflns_number_total 7746
_reflns_threshold_expression >2sigma(I)
_cod_data_source_file b812012a.txt
_cod_data_source_block c6h6171a
_cod_depositor_comments
;
The following automatic conversions were performed:
'_exptl_absorpt_correction_type' value 'Multi-scan' changed to
'multi-scan' according to
'/home/saulius/struct/CIF-dictionaries/cif_core.dic' dictionary named
'cif_core.dic' version 2.4.1 from 2010-06-29.

Automatic conversion script
Id: cif_fix_enum 1527 2010-12-29 10:47:43Z saulius 
;
_cod_original_sg_symbol_H-M P-1
_cod_database_code 7202424

loop_
_symmetry_equiv_pos_as_xyz
'x, y, z'
'-x, -y, -z'

loop_
_atom_site_label
_atom_site_type_symbol
_atom_site_fract_x
_atom_site_fract_y
_atom_site_fract_z
_atom_site_U_iso_or_equiv
_atom_site_adp_type
_atom_site_occupancy
_atom_site_symmetry_multiplicity
_atom_site_calc_flag
_atom_site_refinement_flags
_atom_site_disorder_assembly
_atom_site_disorder_group
Pd1 Pd 0.391614(17) 0.537691(13) 0.341565(8) 0.02634(5) Uani 1 1 d . . .
Pd2 Pd 0.474841(17) 0.270139(13) 0.304645(8) 0.02596(5) Uani 1 1 d . . .
C1 C 0.5480(2) 0.60873(18) 0.37291(11) 0.0297(4) Uani 1 1 d . . .
C2 C 0.6842(2) 0.6173(2) 0.33751(12) 0.0355(5) Uani 1 1 d . . .
H2 H 0.7100 0.5862 0.2925 0.043 Uiso 1 1 calc R . .
C3 C 0.7823(3) 0.6709(2) 0.36748(14) 0.0430(6) Uani 1 1 d . . .
H3 H 0.8735 0.6765 0.3426 0.052 Uiso 1 1 calc R . .
C4 C 0.7461(3) 0.7159(2) 0.43388(15) 0.0473(6) Uani 1 1 d . . .
H4 H 0.8136 0.7503 0.4548 0.057 Uiso 1 1 calc R . .
C5 C 0.6117(3) 0.7106(2) 0.46942(14) 0.0444(6) Uani 1 1 d . . .
H5 H 0.5870 0.7422 0.5143 0.053 Uiso 1 1 calc R . .
C6 C 0.5121(2) 0.65865(19) 0.43906(11) 0.0337(5) Uani 1 1 d . . .
C7 C 0.3651(3) 0.6489(2) 0.47631(12) 0.0387(5) Uani 1 1 d . . .
H7A H 0.3740 0.5783 0.5127 0.046 Uiso 1 1 calc R . .
H7B H 0.3253 0.7221 0.5007 0.046 Uiso 1 1 calc R . .
N1 N 0.26514(19) 0.63502(15) 0.42171(9) 0.0315(4) Uani 1 1 d . . .
C8 C 0.1450(3) 0.5774(2) 0.45794(13) 0.0437(6) Uani 1 1 d . . .
H8A H 0.0832 0.5641 0.4221 0.066 Uiso 1 1 calc R . .
H8B H 0.0877 0.6303 0.4919 0.066 Uiso 1 1 calc R . .
H8C H 0.1851 0.4999 0.4835 0.066 Uiso 1 1 calc R . .
C9 C 0.2022(3) 0.7551(2) 0.38585(13) 0.0434(6) Uani 1 1 d . . .
H9A H 0.2798 0.7924 0.3600 0.065 Uiso 1 1 calc R . .
H9B H 0.1511 0.8069 0.4219 0.065 Uiso 1 1 calc R . .
H9C H 0.1344 0.7449 0.3521 0.065 Uiso 1 1 calc R . .
N2 N 0.50791(18) 0.43711(15) 0.26763(9) 0.0260(4) Uani 1 1 d . . .
C10 C 0.5485(2) 0.46756(18) 0.20202(10) 0.0275(4) Uani 1 1 d . . .
C11 C 0.5509(2) 0.59690(19) 0.17346(10) 0.0322(5) Uani 1 1 d . . .
C12 C 0.4315(3) 0.6891(2) 0.18570(12) 0.0418(6) Uani 1 1 d . . .
H12 H 0.3457 0.6703 0.2111 0.050 Uiso 1 1 calc R . .
C13 C 0.4386(4) 0.8084(2) 0.16066(14) 0.0564(8) Uani 1 1 d . . .
H13 H 0.3569 0.8701 0.1686 0.068 Uiso 1 1 calc R . .
C14 C 0.5631(4) 0.8375(2) 0.12443(15) 0.0657(9) Uani 1 1 d . . .
H14 H 0.5677 0.9191 0.1085 0.079 Uiso 1 1 calc R . .
C15 C 0.6823(4) 0.7463(3) 0.11128(14) 0.0594(8) Uani 1 1 d . . .
H15 H 0.7680 0.7661 0.0863 0.071 Uiso 1 1 calc R . .
C16 C 0.6757(3) 0.6262(2) 0.13485(12) 0.0420(6) Uani 1 1 d . . .
H16 H 0.7559 0.5643 0.1247 0.050 Uiso 1 1 calc R . .
C17 C 0.5879(2) 0.37571(19) 0.14746(10) 0.0302(5) Uani 1 1 d . . .
C18 C 0.5128(3) 0.3966(2) 0.08570(12) 0.0428(6) Uani 1 1 d . . .
H18 H 0.4469 0.4703 0.0770 0.051 Uiso 1 1 calc R . .
C19 C 0.5335(3) 0.3109(2) 0.03691(14) 0.0539(7) Uani 1 1 d . . .
H19 H 0.4800 0.3256 -0.0042 0.065 Uiso 1 1 calc R . .
C20 C 0.6318(3) 0.2044(2) 0.04810(13) 0.0519(7) Uani 1 1 d . . .
H20 H 0.6453 0.1456 0.0150 0.062 Uiso 1 1 calc R . .
C21 C 0.7108(3) 0.1836(2) 0.10805(13) 0.0501(7) Uani 1 1 d . . .
H21 H 0.7803 0.1116 0.1150 0.060 Uiso 1 1 calc R . .
C22 C 0.6885(3) 0.2682(2) 0.15801(12) 0.0398(5) Uani 1 1 d . . .
H22 H 0.7417 0.2529 0.1992 0.048 Uiso 1 1 calc R . .
O1 O 0.19777(17) 0.49536(15) 0.30592(9) 0.0417(4) Uani 1 1 d . . .
O2 O 0.26784(17) 0.31567(14) 0.26020(8) 0.0374(4) Uani 1 1 d . . .
C23 C 0.1814(2) 0.4145(2) 0.26862(11) 0.0331(5) Uani 1 1 d . . .
C24 C 0.0429(3) 0.4403(2) 0.22993(14) 0.0460(6) Uani 1 1 d . . .
H24A H 0.0366 0.3701 0.2057 0.069 Uiso 1 1 calc R . .
H24B H 0.0440 0.5105 0.1946 0.069 Uiso 1 1 calc R . .
H24C H -0.0408 0.4567 0.2647 0.069 Uiso 1 1 calc R . .
C25 C 0.6630(2) 0.21713(18) 0.34836(10) 0.0278(4) Uani 1 1 d . . .
C26 C 0.7803(2) 0.2771(2) 0.34369(11) 0.0325(5) Uani 1 1 d . . .
H26 H 0.7737 0.3539 0.3170 0.039 Uiso 1 1 calc R . .
C27 C 0.9066(3) 0.2269(2) 0.37724(12) 0.0385(5) Uani 1 1 d . . .
H27 H 0.9842 0.2697 0.3731 0.046 Uiso 1 1 calc R . .
C28 C 0.9192(3) 0.1144(2) 0.41678(12) 0.0435(6) Uani 1 1 d . . .
H28 H 1.0054 0.0799 0.4390 0.052 Uiso 1 1 calc R . .
C29 C 0.8044(3) 0.0531(2) 0.42341(13) 0.0426(6) Uani 1 1 d . . .
H29 H 0.8121 -0.0233 0.4506 0.051 Uiso 1 1 calc R . .
C30 C 0.6771(2) 0.10352(19) 0.39007(11) 0.0341(5) Uani 1 1 d . . .
C31 C 0.5448(3) 0.0455(2) 0.40036(12) 0.0406(6) Uani 1 1 d . . .
H31A H 0.5746 -0.0431 0.4013 0.049 Uiso 1 1 calc R . .
H31B H 0.4908 0.0639 0.4466 0.049 Uiso 1 1 calc R . .
N3 N 0.4491(2) 0.09205(15) 0.34054(10) 0.0334(4) Uani 1 1 d . . .
C32 C 0.2968(3) 0.0830(2) 0.36587(15) 0.0510(7) Uani 1 1 d . . .
H32A H 0.2653 0.1312 0.4063 0.077 Uiso 1 1 calc R . .
H32B H 0.2909 -0.0014 0.3810 0.077 Uiso 1 1 calc R . .
H32C H 0.2342 0.1134 0.3269 0.077 Uiso 1 1 calc R . .
C33 C 0.4970(3) 0.0192(2) 0.27852(14) 0.0550(7) Uani 1 1 d . . .
H33A H 0.5981 0.0228 0.2630 0.083 Uiso 1 1 calc R . .
H33B H 0.4365 0.0518 0.2390 0.083 Uiso 1 1 calc R . .
H33C H 0.4877 -0.0648 0.2929 0.083 Uiso 1 1 calc R . .
C34 C -0.0097(4) 0.3820(4) 0.02386(19) 0.0802(10) Uani 1 1 d . . .
H34 H -0.0154 0.3008 0.0404 0.096 Uiso 1 1 calc R . .
C35 C 0.1175(4) 0.5470(4) 0.0133(2) 0.0824(10) Uani 1 1 d . . .
H35 H 0.1988 0.5786 0.0225 0.099 Uiso 1 1 calc R . .
C36 C 0.1077(4) 0.4295(4) 0.03712(19) 0.0837(11) Uani 1 1 d . . .
H36 H 0.1825 0.3804 0.0630 0.100 Uiso 1 1 calc R . .
C41 C 0.0667(17) 0.9174(14) 0.0980(7) 0.095(4) Uani 0.50 1 d PG A 1
H41 H 0.0804 0.8775 0.0557 0.114 Uiso 0.50 1 calc PR A 1
C42 C 0.1178(12) 1.0252(14) 0.0986(4) 0.084(4) Uani 0.50 1 d PG A 1
H42 H 0.1661 1.0581 0.0567 0.101 Uiso 0.50 1 calc PR A 1
C43 C 0.0975(11) 1.0842(6) 0.1611(8) 0.091(4) Uani 0.50 1 d PG A 1
H43 H 0.1321 1.1570 0.1615 0.109 Uiso 0.50 1 calc PR A 1
C44 C 0.0260(11) 1.0354(13) 0.2231(4) 0.082(4) Uani 0.50 1 d PG A 1
H44 H 0.0123 1.0753 0.2654 0.098 Uiso 0.50 1 calc PR A 1
C45 C -0.0251(8) 0.9277(13) 0.2225(6) 0.090(4) Uani 0.50 1 d PG A 1
H45 H -0.0734 0.8947 0.2644 0.107 Uiso 0.50 1 calc PR A 1
C46 C -0.0048(14) 0.8687(6) 0.1599(11) 0.111(5) Uani 0.50 1 d PG A 1
H46 H -0.0393 0.7958 0.1595 0.133 Uiso 0.50 1 calc PR A 1
C51 C 0.1131(15) 0.9868(16) 0.0837(4) 0.101(5) Uani 0.50 1 d PG B 2
H51 H 0.1508 0.9867 0.0352 0.121 Uiso 0.50 1 calc PR B 2
C52 C 0.1289(11) 1.0794(9) 0.1237(11) 0.110(5) Uani 0.50 1 d PG B 2
H52 H 0.1773 1.1419 0.1022 0.132 Uiso 0.50 1 calc PR B 2
C53 C 0.0731(17) 1.0797(9) 0.1954(10) 0.100(6) Uani 0.50 1 d PG B 2
H53 H 0.0838 1.1423 0.2225 0.120 Uiso 0.50 1 calc PR B 2
C54 C 0.0016(15) 0.9873(16) 0.2272(3) 0.091(5) Uani 0.50 1 d PG B 2
H54 H -0.0361 0.9874 0.2757 0.109 Uiso 0.50 1 calc PR B 2
C55 C -0.0142(11) 0.8947(10) 0.1872(8) 0.105(4) Uani 0.50 1 d PG B 2
H55 H -0.0626 0.8322 0.2086 0.126 Uiso 0.50 1 calc PR B 2
C56 C 0.0415(17) 0.8944(10) 0.1154(7) 0.127(7) Uani 0.50 1 d PG B 2
H56 H 0.0308 0.8318 0.0884 0.152 Uiso 0.50 1 calc PR B 2

loop_
_atom_site_aniso_label
_atom_site_aniso_U_11
_atom_site_aniso_U_22
_atom_site_aniso_U_33
_atom_site_aniso_U_23
_atom_site_aniso_U_13
_atom_site_aniso_U_12
Pd1 0.02603(9) 0.02527(8) 0.02766(8) -0.00348(6) -0.00166(6) -0.00439(6)
Pd2 0.02638(9) 0.02496(8) 0.02688(8) -0.00264(6) -0.00311(6) -0.00509(6)
C1 0.0320(12) 0.0236(10) 0.0327(10) 0.0001(8) -0.0087(9) -0.0020(9)
C2 0.0350(13) 0.0350(12) 0.0369(11) -0.0004(9) -0.0074(10) -0.0070(10)
C3 0.0333(14) 0.0399(13) 0.0570(15) 0.0012(11) -0.0108(11) -0.0096(11)
C4 0.0415(15) 0.0326(12) 0.0733(18) -0.0122(12) -0.0281(13) -0.0040(11)
C5 0.0464(15) 0.0348(12) 0.0539(14) -0.0176(11) -0.0201(12) 0.0033(11)
C6 0.0355(13) 0.0273(11) 0.0364(11) -0.0047(9) -0.0114(10) 0.0038(9)
C7 0.0397(14) 0.0409(13) 0.0343(11) -0.0109(10) -0.0064(10) 0.0015(10)
N1 0.0306(10) 0.0280(9) 0.0338(9) -0.0037(7) -0.0018(8) -0.0002(8)
C8 0.0370(14) 0.0459(14) 0.0444(13) -0.0043(11) 0.0075(11) -0.0042(11)
C9 0.0445(15) 0.0303(12) 0.0513(14) -0.0028(10) -0.0076(12) 0.0039(10)
N2 0.0222(9) 0.0278(9) 0.0280(8) -0.0017(7) -0.0063(7) -0.0029(7)
C10 0.0240(11) 0.0296(10) 0.0286(10) -0.0009(8) -0.0075(8) -0.0028(9)
C11 0.0414(14) 0.0316(11) 0.0248(10) 0.0011(8) -0.0124(9) -0.0070(10)
C12 0.0533(16) 0.0361(12) 0.0350(12) -0.0015(10) -0.0139(11) -0.0016(11)
C13 0.091(2) 0.0322(13) 0.0450(14) -0.0017(11) -0.0262(15) -0.0002(14)
C14 0.124(3) 0.0338(14) 0.0467(15) 0.0061(12) -0.0277(18) -0.0293(17)
C15 0.084(2) 0.0616(19) 0.0443(14) 0.0064(13) -0.0117(15) -0.0448(18)
C16 0.0509(16) 0.0451(14) 0.0332(12) 0.0026(10) -0.0097(11) -0.0173(12)
C17 0.0324(12) 0.0321(11) 0.0257(10) -0.0012(8) -0.0023(9) -0.0059(9)
C18 0.0513(16) 0.0378(13) 0.0390(12) -0.0038(10) -0.0180(11) -0.0006(11)
C19 0.070(2) 0.0548(16) 0.0403(13) -0.0094(12) -0.0229(13) -0.0087(14)
C20 0.0685(19) 0.0468(15) 0.0410(14) -0.0170(11) -0.0040(13) -0.0046(14)
C21 0.0555(17) 0.0456(14) 0.0424(14) -0.0104(11) -0.0038(13) 0.0107(12)
C22 0.0406(14) 0.0429(13) 0.0305(11) -0.0044(9) -0.0057(10) 0.0069(11)
O1 0.0289(9) 0.0476(10) 0.0516(10) -0.0185(8) -0.0034(7) -0.0061(7)
O2 0.0319(9) 0.0346(8) 0.0478(9) -0.0061(7) -0.0119(7) -0.0056(7)
C23 0.0281(12) 0.0387(12) 0.0332(11) 0.0003(9) -0.0021(9) -0.0107(10)
C24 0.0366(14) 0.0502(15) 0.0524(14) -0.0038(12) -0.0142(12) -0.0061(12)
C25 0.0289(11) 0.0306(10) 0.0228(9) -0.0024(8) -0.0032(8) -0.0022(9)
C26 0.0317(12) 0.0348(11) 0.0298(10) 0.0015(9) -0.0051(9) -0.0045(10)
C27 0.0310(13) 0.0486(14) 0.0363(12) -0.0029(10) -0.0054(10) -0.0078(11)
C28 0.0348(14) 0.0545(15) 0.0378(12) 0.0020(11) -0.0109(11) 0.0004(12)
C29 0.0461(15) 0.0376(13) 0.0403(13) 0.0042(10) -0.0098(11) -0.0005(11)
C30 0.0350(13) 0.0322(11) 0.0337(11) -0.0026(9) -0.0037(10) -0.0033(10)
C31 0.0482(15) 0.0294(11) 0.0426(13) 0.0033(10) -0.0048(11) -0.0066(10)
N3 0.0340(11) 0.0258(9) 0.0413(10) -0.0049(8) -0.0022(8) -0.0076(8)
C32 0.0427(15) 0.0396(14) 0.0729(18) -0.0011(12) 0.0005(13) -0.0180(12)
C33 0.076(2) 0.0375(14) 0.0557(16) -0.0178(12) -0.0044(14) -0.0142(13)
C34 0.076(3) 0.082(2) 0.073(2) 0.0044(19) 0.016(2) -0.009(2)
C35 0.058(2) 0.105(3) 0.082(2) -0.003(2) 0.0030(19) -0.018(2)
C36 0.062(2) 0.111(3) 0.068(2) 0.004(2) -0.0024(18) -0.001(2)
C41 0.092(10) 0.079(8) 0.114(9) -0.046(7) -0.035(8) 0.019(7)
C42 0.091(7) 0.066(8) 0.082(6) -0.042(6) -0.018(5) 0.044(7)
C43 0.121(9) 0.083(6) 0.057(8) -0.037(6) -0.043(9) 0.045(6)
C44 0.111(9) 0.058(9) 0.067(6) 0.002(5) -0.044(6) 0.020(7)
C45 0.092(7) 0.071(8) 0.112(10) -0.025(6) -0.064(7) 0.007(7)
C46 0.106(10) 0.121(9) 0.119(12) -0.074(10) -0.073(10) 0.017(7)
C51 0.100(9) 0.084(11) 0.111(8) -0.062(8) -0.037(7) 0.046(8)
C52 0.122(10) 0.070(8) 0.124(14) -0.027(8) -0.057(12) 0.051(7)
C53 0.160(16) 0.063(7) 0.067(9) -0.028(7) -0.076(10) 0.050(8)
C54 0.122(12) 0.072(11) 0.074(6) -0.031(6) -0.035(6) 0.023(8)
C55 0.108(8) 0.112(10) 0.109(10) -0.059(7) -0.064(9) 0.004(7)
C56 0.095(12) 0.188(17) 0.095(10) -0.094(12) -0.044(9) 0.043(11)

loop_
_atom_type_symbol
_atom_type_description
_atom_type_scat_dispersion_real
_atom_type_scat_dispersion_imag
_atom_type_scat_source
C C 0.0033 0.0016 'International Tables Vol C Tables 4.2.6.8 and 6.1.1.4'
H H 0.0000 0.0000 'International Tables Vol C Tables 4.2.6.8 and 6.1.1.4'
N N 0.0061 0.0033 'International Tables Vol C Tables 4.2.6.8 and 6.1.1.4'
O O 0.0106 0.0060 'International Tables Vol C Tables 4.2.6.8 and 6.1.1.4'
Pd Pd -0.9988 1.0072 'International Tables Vol C Tables 4.2.6.8 and 6.1.1.4'

loop_
_geom_angle_atom_site_label_1
_geom_angle_atom_site_label_2
_geom_angle_atom_site_label_3
_geom_angle
_geom_angle_site_symmetry_1
_geom_angle_site_symmetry_3
_geom_angle_publ_flag
C1 Pd1 N2 99.07(8) . . ?
C1 Pd1 N1 82.86(8) . . ?
N2 Pd1 N1 176.92(6) . . ?
C1 Pd1 O1 169.00(7) . . ?
N2 Pd1 O1 88.32(6) . . ?
N1 Pd1 O1 90.11(6) . . ?
C1 Pd1 Pd2 116.68(6) . . ?
N2 Pd1 Pd2 39.06(5) . . ?
N1 Pd1 Pd2 137.88(5) . . ?
O1 Pd1 Pd2 74.12(4) . . ?
C25 Pd2 N2 95.77(8) . . ?
C25 Pd2 N3 82.84(8) . . ?
N2 Pd2 N3 177.33(7) . . ?
C25 Pd2 O2 176.08(7) . . ?
N2 Pd2 O2 88.15(6) . . ?
N3 Pd2 O2 93.26(7) . . ?
C25 Pd2 Pd1 101.10(6) . . ?
N2 Pd2 Pd1 38.89(4) . . ?
N3 Pd2 Pd1 143.59(5) . . ?
O2 Pd2 Pd1 81.85(4) . . ?
C2 C1 C6 117.7(2) . . ?
C2 C1 Pd1 128.61(16) . . ?
C6 C1 Pd1 113.63(16) . . ?
C3 C2 C1 121.2(2) . . ?
C3 C2 H2 119.4 . . ?
C1 C2 H2 119.4 . . ?
C4 C3 C2 119.9(2) . . ?
C4 C3 H3 120.0 . . ?
C2 C3 H3 120.0 . . ?
C5 C4 C3 120.2(2) . . ?
C5 C4 H4 119.9 . . ?
C3 C4 H4 119.9 . . ?
C4 C5 C6 120.1(2) . . ?
C4 C5 H5 120.0 . . ?
C6 C5 H5 120.0 . . ?
C5 C6 C1 120.8(2) . . ?
C5 C6 C7 122.1(2) . . ?
C1 C6 C7 117.04(19) . . ?
N1 C7 C6 109.17(17) . . ?
N1 C7 H7A 109.8 . . ?
C6 C7 H7A 109.8 . . ?
N1 C7 H7B 109.8 . . ?
C6 C7 H7B 109.8 . . ?
H7A C7 H7B 108.3 . . ?
C9 N1 C8 108.66(18) . . ?
C9 N1 C7 110.46(18) . . ?
C8 N1 C7 109.45(17) . . ?
C9 N1 Pd1 106.47(13) . . ?
C8 N1 Pd1 114.35(13) . . ?
C7 N1 Pd1 107.39(12) . . ?
N1 C8 H8A 109.5 . . ?
N1 C8 H8B 109.5 . . ?
H8A C8 H8B 109.5 . . ?
N1 C8 H8C 109.5 . . ?
H8A C8 H8C 109.5 . . ?
H8B C8 H8C 109.5 . . ?
N1 C9 H9A 109.5 . . ?
N1 C9 H9B 109.5 . . ?
H9A C9 H9B 109.5 . . ?
N1 C9 H9C 109.5 . . ?
H9A C9 H9C 109.5 . . ?
H9B C9 H9C 109.5 . . ?
C10 N2 Pd1 130.01(14) . . ?
C10 N2 Pd2 123.64(14) . . ?
Pd1 N2 Pd2 102.04(7) . . ?
N2 C10 C11 122.34(18) . . ?
N2 C10 C17 121.67(18) . . ?
C11 C10 C17 115.87(17) . . ?
C16 C11 C12 119.1(2) . . ?
C16 C11 C10 119.5(2) . . ?
C12 C11 C10 121.5(2) . . ?
C13 C12 C11 120.2(3) . . ?
C13 C12 H12 119.9 . . ?
C11 C12 H12 119.9 . . ?
C14 C13 C12 120.7(3) . . ?
C14 C13 H13 119.7 . . ?
C12 C13 H13 119.7 . . ?
C13 C14 C15 119.7(2) . . ?
C13 C14 H14 120.1 . . ?
C15 C14 H14 120.1 . . ?
C16 C15 C14 120.2(3) . . ?
C16 C15 H15 119.9 . . ?
C14 C15 H15 119.9 . . ?
C15 C16 C11 120.2(3) . . ?
C15 C16 H16 119.9 . . ?
C11 C16 H16 119.9 . . ?
C18 C17 C22 118.6(2) . . ?
C18 C17 C10 117.91(19) . . ?
C22 C17 C10 123.36(19) . . ?
C19 C18 C17 120.9(2) . . ?
C19 C18 H18 119.6 . . ?
C17 C18 H18 119.6 . . ?
C20 C19 C18 120.2(2) . . ?
C20 C19 H19 119.9 . . ?
C18 C19 H19 119.9 . . ?
C19 C20 C21 119.7(2) . . ?
C19 C20 H20 120.1 . . ?
C21 C20 H20 120.1 . . ?
C20 C21 C22 120.4(2) . . ?
C20 C21 H21 119.8 . . ?
C22 C21 H21 119.8 . . ?
C21 C22 C17 120.2(2) . . ?
C21 C22 H22 119.9 . . ?
C17 C22 H22 119.9 . . ?
C23 O1 Pd1 130.94(14) . . ?
C23 O2 Pd2 122.57(14) . . ?
O1 C23 O2 126.8(2) . . ?
O1 C23 C24 115.7(2) . . ?
O2 C23 C24 117.6(2) . . ?
C23 C24 H24A 109.5 . . ?
C23 C24 H24B 109.5 . . ?
H24A C24 H24B 109.5 . . ?
C23 C24 H24C 109.5 . . ?
H24A C24 H24C 109.5 . . ?
H24B C24 H24C 109.5 . . ?
C26 C25 C30 116.9(2) . . ?
C26 C25 Pd2 128.68(16) . . ?
C30 C25 Pd2 114.40(16) . . ?
C27 C26 C25 121.8(2) . . ?
C27 C26 H26 119.1 . . ?
C25 C26 H26 119.1 . . ?
C28 C27 C26 120.3(2) . . ?
C28 C27 H27 119.8 . . ?
C26 C27 H27 119.8 . . ?
C29 C28 C27 119.5(2) . . ?
C29 C28 H28 120.3 . . ?
C27 C28 H28 120.3 . . ?
C28 C29 C30 120.3(2) . . ?
C28 C29 H29 119.8 . . ?
C30 C29 H29 119.8 . . ?
C29 C30 C25 121.1(2) . . ?
C29 C30 C31 122.5(2) . . ?
C25 C30 C31 116.3(2) . . ?
N3 C31 C30 109.99(18) . . ?
N3 C31 H31A 109.7 . . ?
C30 C31 H31A 109.7 . . ?
N3 C31 H31B 109.7 . . ?
C30 C31 H31B 109.7 . . ?
H31A C31 H31B 108.2 . . ?
C32 N3 C33 109.52(19) . . ?
C32 N3 C31 109.34(18) . . ?
C33 N3 C31 109.80(19) . . ?
C32 N3 Pd2 112.99(14) . . ?
C33 N3 Pd2 106.60(14) . . ?
C31 N3 Pd2 108.52(13) . . ?
N3 C32 H32A 109.5 . . ?
N3 C32 H32B 109.5 . . ?
H32A C32 H32B 109.5 . . ?
N3 C32 H32C 109.5 . . ?
H32A C32 H32C 109.5 . . ?
H32B C32 H32C 109.5 . . ?
N3 C33 H33A 109.5 . . ?
N3 C33 H33B 109.5 . . ?
H33A C33 H33B 109.5 . . ?
N3 C33 H33C 109.5 . . ?
H33A C33 H33C 109.5 . . ?
H33B C33 H33C 109.5 . . ?
C35 C34 C36 119.4(4) 2_565 . ?
C35 C34 H34 120.3 2_565 . ?
C36 C34 H34 120.3 . . ?
C34 C35 C36 119.7(4) 2_565 . ?
C34 C35 H35 120.1 2_565 . ?
C36 C35 H35 120.1 . . ?
C35 C36 C34 120.8(4) . . ?
C35 C36 H36 119.6 . . ?
C34 C36 H36 119.6 . . ?
C42 C41 C46 120.0 . . ?
C42 C41 H41 120.0 . . ?
C46 C41 H41 120.0 . . ?
C41 C42 C43 120.0 . . ?
C41 C42 H42 120.0 . . ?
C43 C42 H42 120.0 . . ?
C44 C43 C42 120.0 . . ?
C44 C43 H43 120.0 . . ?
C42 C43 H43 120.0 . . ?
C45 C44 C43 120.0 . . ?
C45 C44 H44 120.0 . . ?
C43 C44 H44 120.0 . . ?
C46 C45 C44 120.0 . . ?
C46 C45 H45 120.0 . . ?
C44 C45 H45 120.0 . . ?
C45 C46 C41 120.0 . . ?
C45 C46 H46 120.0 . . ?
C41 C46 H46 120.0 . . ?
C52 C51 C56 120.0 . . ?
C52 C51 H51 120.0 . . ?
C56 C51 H51 120.0 . . ?
C53 C52 C51 120.0 . . ?
C53 C52 H52 120.0 . . ?
C51 C52 H52 120.0 . . ?
C54 C53 C52 120.0 . . ?
C54 C53 H53 120.0 . . ?
C52 C53 H53 120.0 . . ?
C55 C54 C53 120.0 . . ?
C55 C54 H54 120.0 . . ?
C53 C54 H54 120.0 . . ?
C54 C55 C56 120.0 . . ?
C54 C55 H55 120.0 . . ?
C56 C55 H55 120.0 . . ?
C55 C56 C51 120.0 . . ?
C55 C56 H56 120.0 . . ?
C51 C56 H56 120.0 . . ?

loop_
_geom_bond_atom_site_label_1
_geom_bond_atom_site_label_2
_geom_bond_distance
_geom_bond_site_symmetry_2
_geom_bond_publ_flag
Pd1 C1 1.968(2) . ?
Pd1 N2 1.9898(16) . ?
Pd1 N1 2.0899(16) . ?
Pd1 O1 2.1510(16) . ?
Pd1 Pd2 3.0993(3) . ?
Pd2 C25 1.973(2) . ?
Pd2 N2 1.9970(16) . ?
Pd2 N3 2.0902(17) . ?
Pd2 O2 2.1330(15) . ?
C1 C2 1.393(3) . ?
C1 C6 1.401(3) . ?
C2 C3 1.386(3) . ?
C2 H2 0.9400 . ?
C3 C4 1.382(3) . ?
C3 H3 0.9400 . ?
C4 C5 1.372(4) . ?
C4 H4 0.9400 . ?
C5 C6 1.391(3) . ?
C5 H5 0.9400 . ?
C6 C7 1.498(3) . ?
C7 N1 1.493(3) . ?
C7 H7A 0.9800 . ?
C7 H7B 0.9800 . ?
N1 C9 1.476(3) . ?
N1 C8 1.476(3) . ?
C8 H8A 0.9700 . ?
C8 H8B 0.9700 . ?
C8 H8C 0.9700 . ?
C9 H9A 0.9700 . ?
C9 H9B 0.9700 . ?
C9 H9C 0.9700 . ?
N2 C10 1.276(2) . ?
C10 C11 1.494(3) . ?
C10 C17 1.505(3) . ?
C11 C16 1.388(3) . ?
C11 C12 1.388(3) . ?
C12 C13 1.381(3) . ?
C12 H12 0.9400 . ?
C13 C14 1.366(4) . ?
C13 H13 0.9400 . ?
C14 C15 1.384(4) . ?
C14 H14 0.9400 . ?
C15 C16 1.383(4) . ?
C15 H15 0.9400 . ?
C16 H16 0.9400 . ?
C17 C18 1.385(3) . ?
C17 C22 1.388(3) . ?
C18 C19 1.377(3) . ?
C18 H18 0.9400 . ?
C19 C20 1.370(4) . ?
C19 H19 0.9400 . ?
C20 C21 1.377(4) . ?
C20 H20 0.9400 . ?
C21 C22 1.383(3) . ?
C21 H21 0.9400 . ?
C22 H22 0.9400 . ?
O1 C23 1.249(3) . ?
O2 C23 1.257(3) . ?
C23 C24 1.512(3) . ?
C24 H24A 0.9700 . ?
C24 H24B 0.9700 . ?
C24 H24C 0.9700 . ?
C25 C26 1.389(3) . ?
C25 C30 1.408(3) . ?
C26 C27 1.385(3) . ?
C26 H26 0.9400 . ?
C27 C28 1.380(3) . ?
C27 H27 0.9400 . ?
C28 C29 1.376(3) . ?
C28 H28 0.9400 . ?
C29 C30 1.391(3) . ?
C29 H29 0.9400 . ?
C30 C31 1.497(3) . ?
C31 N3 1.486(3) . ?
C31 H31A 0.9800 . ?
C31 H31B 0.9800 . ?
N3 C32 1.477(3) . ?
N3 C33 1.480(3) . ?
C32 H32A 0.9700 . ?
C32 H32B 0.9700 . ?
C32 H32C 0.9700 . ?
C33 H33A 0.9700 . ?
C33 H33B 0.9700 . ?
C33 H33C 0.9700 . ?
C34 C35 1.355(5) 2_565 ?
C34 C36 1.369(5) . ?
C34 H34 0.9400 . ?
C35 C34 1.355(5) 2_565 ?
C35 C36 1.363(5) . ?
C35 H35 0.9400 . ?
C36 H36 0.9400 . ?
C41 C42 1.3900 . ?
C41 C46 1.3900 . ?
C41 H41 0.9400 . ?
C42 C43 1.3900 . ?
C42 H42 0.9400 . ?
C43 C44 1.3900 . ?
C43 H43 0.9400 . ?
C44 C45 1.3900 . ?
C44 H44 0.9400 . ?
C45 C46 1.3900 . ?
C45 H45 0.9400 . ?
C46 H46 0.9400 . ?
C51 C52 1.3900 . ?
C51 C56 1.3900 . ?
C51 H51 0.9400 . ?
C52 C53 1.3900 . ?
C52 H52 0.9400 . ?
C53 C54 1.3900 . ?
C53 H53 0.9400 . ?
C54 C55 1.3900 . ?
C54 H54 0.9400 . ?
C55 C56 1.3900 . ?
C55 H55 0.9400 . ?
C56 H56 0.9400 . ?
